data_4028667
loop_
_publ_author_name
'Paul Br\'emond'
'Teddy Butscher'
'Val\'erie Roubaud'
'Didier Siri'
'St\'ephane Viel'

_publ_section_title
;
 Intramolecular Hydrogen Bond in Alkoxyamines. Influence on the C-ON Bond
 Homolysis
;
_journal_name_full 'Journal of Organic Chemistry'
_journal_page_first 10524
_journal_page_last 10529
_journal_paper_doi 10.1021/jo401681w
_journal_volume 78
_journal_year 2013
_chemical_compound_source 'synthesis as described'
_chemical_formula_moiety 'C21 H38 N1 O5 P1'
_chemical_formula_sum 'C21 H38 N O5 P'
_chemical_formula_weight 415.49
_chemical_name_systematic
;
 ?
;
_space_group_IT_number 14
_symmetry_cell_setting monoclinic
_symmetry_Int_Tables_number 14
_symmetry_space_group_name_Hall '-P 2ybc'
_symmetry_space_group_name_H-M 'P 1 21/c 1'
_atom_sites_solution_hydrogens geom
_atom_sites_solution_primary direct
_atom_sites_solution_secondary difmap
_audit_conform_dict_location ftp://ftp.iucr.org/pub/cif_core.dic
_audit_conform_dict_name cif_core.dic
_audit_conform_dict_version 2.4
_audit_creation_date 2011-10-28T09:30:06-00:00
_audit_creation_method 'WinGX routine CIF_UPDATE'
_cell_angle_alpha 90
_cell_angle_beta 141.126(1)
_cell_angle_gamma 90
_cell_formula_units_Z 4
_cell_length_a 15.6578(2)
_cell_length_b 9.2645(1)
_cell_length_c 26.7527(3)
_cell_measurement_reflns_used 21975
_cell_measurement_temperature 293(2)
_cell_measurement_theta_max 28.55
_cell_measurement_theta_min 2.51
_cell_measurement_wavelength 0.71073
_cell_volume 2435.62(7)
_computing_molecular_graphics 'Ortep-3 for Windows (Farrugia, 1997)'
_computing_publication_material 'WinGX publication routines (Farrugia, 1999)'
_computing_structure_refinement 'SHELXL-97 (Sheldrick, 2008)'
_diffrn_ambient_temperature 293(2)
_diffrn_measured_fraction_theta_full 0.96
_diffrn_measured_fraction_theta_max 0.96
_diffrn_measurement_device_type KappaCCD
_diffrn_measurement_method 'Omega + Phi scan'
_diffrn_radiation_monochromator graphite
_diffrn_radiation_probe x-ray
_diffrn_radiation_type MoK\a
_diffrn_radiation_wavelength 0.71073
_diffrn_reflns_av_R_equivalents 0.036
_diffrn_reflns_av_unetI/netI 0.0304
_diffrn_reflns_limit_h_max 20
_diffrn_reflns_limit_h_min 0
_diffrn_reflns_limit_k_max 11
_diffrn_reflns_limit_k_min 0
_diffrn_reflns_limit_l_max 22
_diffrn_reflns_limit_l_min -35
_diffrn_reflns_number 21975
_diffrn_reflns_theta_full 28.55
_diffrn_reflns_theta_max 28.55
_diffrn_reflns_theta_min 2.51
_diffrn_standards_number none
_exptl_absorpt_coefficient_mu 0.141
_exptl_absorpt_correction_type none
_exptl_crystal_colour colourless
_exptl_crystal_density_diffrn 1.133
_exptl_crystal_description prism
_exptl_crystal_F_000 904
_exptl_crystal_size_max 0.5
_exptl_crystal_size_mid 0.4
_exptl_crystal_size_min 0.4
_refine_diff_density_max 0.365
_refine_diff_density_min -0.332
_refine_diff_density_rms 0.037
_refine_ls_extinction_method none
_refine_ls_goodness_of_fit_ref 1.032
_refine_ls_hydrogen_treatment constr
_refine_ls_matrix_type full
_refine_ls_number_parameters 254
_refine_ls_number_reflns 5963
_refine_ls_number_restraints 0
_refine_ls_restrained_S_all 1.032
_refine_ls_R_factor_all 0.081
_refine_ls_R_factor_gt 0.0623
_refine_ls_shift/su_max 0.000
_refine_ls_shift/su_mean 0
_refine_ls_structure_factor_coef Fsqd
_refine_ls_weighting_details 'calc w=1/[\s^2^(Fo^2^)+(0.0834P)^2^+0.8490P] where P=(Fo^2^+2Fc^2^)/3'
_refine_ls_weighting_scheme calc
_refine_ls_wR_factor_gt 0.1645
_refine_ls_wR_factor_ref 0.1805
_reflns_number_gt 4657
_reflns_number_total 5963
_reflns_threshold_expression >2\s(I)
_cod_data_source_file jo401681w_si_002.cif
_cod_data_source_block stohsg1min
_cod_original_cell_volume 2435.62(5)
_cod_original_sg_symbol_H-M 'P 21/c'
_cod_database_code 4028667

loop_
_symmetry_equiv_pos_as_xyz
'x, y, z'
'-x, y+1/2, -z+1/2'
'-x, -y, -z'
'x, -y-1/2, z-1/2'

loop_
_atom_site_label
_atom_site_type_symbol
_atom_site_fract_x
_atom_site_fract_y
_atom_site_fract_z
_atom_site_U_iso_or_equiv
_atom_site_adp_type
_atom_site_occupancy
_atom_site_symmetry_multiplicity
_atom_site_calc_flag
_atom_site_refinement_flags
C1 C 0.22629(19) 0.61783(18) 0.15820(11) 0.0494(4) Uani 1 1 d .
H1 H 0.133 0.6027 0.1276 0.059 Uiso 1 1 calc R
C2 C 0.22418(19) 0.6713(2) 0.10397(10) 0.0514(4) Uani 1 1 d .
C3 C 0.3414(2) 0.7228(3) 0.13429(13) 0.0648(5) Uani 1 1 d .
H3 H 0.4216 0.7304 0.1891 0.078 Uiso 1 1 calc R
C4 C 0.3394(3) 0.7626(3) 0.08355(18) 0.0889(8) Uani 1 1 d .
H4 H 0.4175 0.799 0.1041 0.107 Uiso 1 1 calc R
C5 C 0.2214(5) 0.7482(4) 0.0025(2) 0.1056(11) Uani 1 1 d .
H5 H 0.2203 0.774 -0.0315 0.127 Uiso 1 1 calc R
C6 C 0.1048(4) 0.6958(3) -0.02850(16) 0.0987(10) Uani 1 1 d .
H6 H 0.0258 0.6851 -0.0833 0.118 Uiso 1 1 calc R
C7 C 0.1055(2) 0.6593(2) 0.02176(12) 0.0697(6) Uani 1 1 d .
H7 H 0.0261 0.6264 0.0006 0.084 Uiso 1 1 calc R
C8 C 0.3037(3) 0.4747(2) 0.19365(15) 0.0714(6) Uani 1 1 d .
H8A H 0.2699 0.4159 0.1509 0.086 Uiso 1 1 calc R
H8B H 0.3989 0.4946 0.2304 0.086 Uiso 1 1 calc R
C9 C 0.24692(18) 0.77103(19) 0.28508(10) 0.0477(4) Uani 1 1 d .
H9 H 0.253 0.8661 0.3038 0.057 Uiso 1 1 calc R
C10 C 0.1293(2) 0.6900(3) 0.26043(13) 0.0645(5) Uani 1 1 d .
C11 C 0.0962(3) 0.5430(3) 0.2237(2) 0.1015(10) Uani 1 1 d .
H11A H 0.0211 0.5016 0.2074 0.152 Uiso 1 1 calc R
H11B H 0.1742 0.4811 0.2622 0.152 Uiso 1 1 calc R
H11C H 0.0725 0.5531 0.1783 0.152 Uiso 1 1 calc R
C12 C 0.0004(3) 0.7810(4) 0.1984(2) 0.1064(10) Uani 1 1 d .
H12A H -0.0253 0.7922 0.1523 0.16 Uiso 1 1 calc R
H12B H 0.017 0.8742 0.2204 0.16 Uiso 1 1 calc R
H12C H -0.0717 0.734 0.1835 0.16 Uiso 1 1 calc R
C13 C 0.1640(4) 0.6745(4) 0.33156(19) 0.1071(11) Uani 1 1 d .
H13A H 0.1938 0.7659 0.358 0.161 Uiso 1 1 calc R
H13B H 0.2354 0.6046 0.368 0.161 Uiso 1 1 calc R
H13C H 0.0848 0.6432 0.3135 0.161 Uiso 1 1 calc R
C14 C 0.2189(2) 0.95735(19) 0.20338(12) 0.0557(4) Uani 1 1 d .
C15 C 0.1408(3) 1.0542(3) 0.20413(16) 0.0817(7) Uani 1 1 d .
H15A H 0.0469 1.0257 0.1621 0.123 Uiso 1 1 calc R
H15B H 0.1475 1.1528 0.1964 0.123 Uiso 1 1 calc R
H15C H 0.179 1.0449 0.2544 0.123 Uiso 1 1 calc R
C16 C 0.1451(4) 0.9704(3) 0.11993(18) 0.0935(9) Uani 1 1 d .
H16A H 0.2006 0.93 0.1192 0.14 Uiso 1 1 calc R
H16B H 0.1279 1.0703 0.105 0.14 Uiso 1 1 calc R
H16C H 0.0604 0.9191 0.083 0.14 Uiso 1 1 calc R
C17 C 0.3630(3) 1.0125(3) 0.2657(2) 0.1137(12) Uani 1 1 d .
H17A H 0.4082 0.997 0.3177 0.171 Uiso 1 1 calc R
H17B H 0.3619 1.1138 0.2578 0.171 Uiso 1 1 calc R
H17C H 0.4105 0.9618 0.2614 0.171 Uiso 1 1 calc R
C18 C 0.5686(4) 0.7097(4) 0.52087(15) 0.1199(13) Uani 1 1 d .
H18A H 0.5581 0.6131 0.5295 0.144 Uiso 1 1 calc R
H18B H 0.6446 0.7083 0.5323 0.144 Uiso 1 1 calc R
C19 C 0.5975(5) 0.8036(5) 0.5726(2) 0.1578(19) Uani 1 1 d .
H19A H 0.6316 0.8926 0.5746 0.237 Uiso 1 1 calc R
H19B H 0.6649 0.7615 0.6248 0.237 Uiso 1 1 calc R
H19C H 0.5162 0.8222 0.5543 0.237 Uiso 1 1 calc R
C20 C 0.6040(3) 0.7105(4) 0.38443(16) 0.0866(7) Uani 1 1 d .
H20A H 0.5759 0.7526 0.3401 0.104 Uiso 1 1 calc R
H20B H 0.5879 0.6073 0.3755 0.104 Uiso 1 1 calc R
C21 C 0.7482(3) 0.7379(6) 0.4583(2) 0.1505(19) Uani 1 1 d .
H21A H 0.7614 0.8381 0.4721 0.226 Uiso 1 1 calc R
H21B H 0.7981 0.7141 0.4513 0.226 Uiso 1 1 calc R
H21C H 0.7801 0.6797 0.5001 0.226 Uiso 1 1 calc R
N1 N 0.20740(14) 0.80112(14) 0.21445(8) 0.0428(3) Uani 1 1 d .
O1 O 0.29801(11) 0.71358(12) 0.22457(7) 0.0435(3) Uani 1 1 d .
O2 O 0.2950(3) 0.39446(16) 0.23366(13) 0.0923(6) Uani 1 1 d .
H2 H 0.3365 0.4362 0.2749 0.138 Uiso 1 1 calc R
O3 O 0.42553(17) 0.53248(17) 0.36984(9) 0.0750(4) Uani 1 1 d .
O4 O 0.44658(17) 0.7489(2) 0.43854(9) 0.0786(5) Uani 1 1 d .
O5 O 0.52526(14) 0.77248(18) 0.38890(9) 0.0677(4) Uani 1 1 d .
P1 P 0.41619(5) 0.68978(6) 0.37070(3) 0.05602(17) Uani 1 1 d .

loop_
_atom_site_aniso_label
_atom_site_aniso_U_11
_atom_site_aniso_U_22
_atom_site_aniso_U_33
_atom_site_aniso_U_23
_atom_site_aniso_U_13
_atom_site_aniso_U_12
C1 0.0575(10) 0.0441(9) 0.0515(9) -0.0047(7) 0.0437(9) -0.0024(7)
C2 0.0595(10) 0.0489(9) 0.0478(9) 0.0013(7) 0.0423(9) 0.0075(8)
C3 0.0675(12) 0.0808(14) 0.0611(11) 0.0037(10) 0.0539(11) 0.0067(10)
C4 0.117(2) 0.0999(19) 0.105(2) 0.0117(15) 0.100(2) 0.0093(16)
C5 0.166(3) 0.101(2) 0.097(2) 0.0194(17) 0.115(3) 0.021(2)
C6 0.130(3) 0.0824(18) 0.0550(13) 0.0104(12) 0.0648(17) 0.0182(17)
C7 0.0728(13) 0.0597(12) 0.0491(10) 0.0018(9) 0.0404(10) 0.0064(10)
C8 0.1100(18) 0.0428(10) 0.0813(14) 0.0037(9) 0.0795(15) 0.0100(10)
C9 0.0552(9) 0.0490(9) 0.0474(8) -0.0023(7) 0.0421(8) -0.0027(7)
C10 0.0690(12) 0.0785(14) 0.0701(12) -0.0061(10) 0.0603(11) -0.0113(10)
C11 0.118(2) 0.099(2) 0.138(3) -0.0449(19) 0.113(2) -0.0535(18)
C12 0.0668(16) 0.149(3) 0.108(2) 0.006(2) 0.0693(17) -0.0033(17)
C13 0.122(2) 0.149(3) 0.107(2) -0.014(2) 0.103(2) -0.033(2)
C14 0.0690(11) 0.0378(9) 0.0686(11) 0.0079(8) 0.0557(11) 0.0079(8)
C15 0.115(2) 0.0592(13) 0.0917(17) 0.0172(11) 0.0858(17) 0.0302(13)
C16 0.164(3) 0.0585(13) 0.112(2) 0.0328(13) 0.121(2) 0.0349(15)
C17 0.0858(18) 0.0464(13) 0.164(3) 0.0169(16) 0.086(2) -0.0042(12)
C18 0.127(3) 0.128(3) 0.0470(13) 0.0121(14) 0.0533(16) 0.027(2)
C19 0.155(4) 0.166(4) 0.0651(19) -0.018(2) 0.063(2) 0.014(3)
C20 0.0607(13) 0.113(2) 0.0782(16) 0.0047(14) 0.0520(13) 0.0064(13)
C21 0.0605(17) 0.277(6) 0.079(2) -0.001(3) 0.0458(16) 0.005(3)
N1 0.0491(7) 0.0400(7) 0.0472(7) 0.0036(5) 0.0395(7) 0.0043(5)
O1 0.0480(6) 0.0412(6) 0.0453(6) 0.0012(4) 0.0374(5) 0.0043(4)
O2 0.1551(18) 0.0417(8) 0.1057(14) 0.0030(8) 0.1080(15) -0.0012(9)
O3 0.0895(11) 0.0569(9) 0.0675(9) 0.0160(7) 0.0583(9) 0.0132(7)
O4 0.0831(10) 0.0960(12) 0.0471(7) 0.0018(7) 0.0483(8) 0.0050(9)
O5 0.0544(8) 0.0765(10) 0.0587(8) -0.0031(7) 0.0406(7) -0.0050(7)
P1 0.0602(3) 0.0569(3) 0.0449(3) 0.00436(19) 0.0394(2) 0.0028(2)

loop_
_atom_type_symbol
_atom_type_description
_atom_type_scat_dispersion_real
_atom_type_scat_dispersion_imag
_atom_type_scat_source
C C 0.0033 0.0016 'International Tables Vol C Tables 4.2.6.8 and 6.1.1.4'
H H 0 0 'International Tables Vol C Tables 4.2.6.8 and 6.1.1.4'
N N 0.0061 0.0033 'International Tables Vol C Tables 4.2.6.8 and 6.1.1.4'
O O 0.0106 0.006 'International Tables Vol C Tables 4.2.6.8 and 6.1.1.4'
P P 0.1023 0.0942 'International Tables Vol C Tables 4.2.6.8 and 6.1.1.4'

loop_
_geom_angle_atom_site_label_1
_geom_angle_atom_site_label_2
_geom_angle_atom_site_label_3
_geom_angle
O1 C1 C2 113.15(14)
O1 C1 C8 106.70(15)
C2 C1 C8 107.12(15)
O1 C1 H1 109.9
C2 C1 H1 109.9
C8 C1 H1 109.9
C3 C2 C7 118.73(19)
C3 C2 C1 121.36(17)
C7 C2 C1 119.74(19)
C4 C3 C2 120.5(2)
C4 C3 H3 119.7
C2 C3 H3 119.7
C5 C4 C3 119.7(3)
C5 C4 H4 120.1
C3 C4 H4 120.1
C4 C5 C6 120.6(2)
C4 C5 H5 119.7
C6 C5 H5 119.7
C5 C6 C7 119.9(3)
C5 C6 H6 120.1
C7 C6 H6 120.1
C6 C7 C2 120.6(3)
C6 C7 H7 119.7
C2 C7 H7 119.7
O2 C8 C1 115.75(19)
O2 C8 H8A 108.3
C1 C8 H8A 108.3
O2 C8 H8B 108.3
C1 C8 H8B 108.3
H8A C8 H8B 107.4
N1 C9 C10 111.20(14)
N1 C9 P1 115.45(11)
C10 C9 P1 113.97(13)
N1 C9 H9 105
C10 C9 H9 105
P1 C9 H9 105
C11 C10 C12 107.3(2)
C11 C10 C13 109.5(2)
C12 C10 C13 107.1(2)
C11 C10 C9 113.38(17)
C12 C10 C9 108.46(19)
C13 C10 C9 110.87(19)
C10 C11 H11A 109.5
C10 C11 H11B 109.5
H11A C11 H11B 109.5
C10 C11 H11C 109.5
H11A C11 H11C 109.5
H11B C11 H11C 109.5
C10 C12 H12A 109.5
C10 C12 H12B 109.5
H12A C12 H12B 109.5
C10 C12 H12C 109.5
H12A C12 H12C 109.5
H12B C12 H12C 109.5
C10 C13 H13A 109.5
C10 C13 H13B 109.5
H13A C13 H13B 109.5
C10 C13 H13C 109.5
H13A C13 H13C 109.5
H13B C13 H13C 109.5
C17 C14 N1 114.23(16)
C17 C14 C16 111.7(2)
N1 C14 C16 107.01(16)
C17 C14 C15 108.0(2)
N1 C14 C15 109.85(17)
C16 C14 C15 105.72(18)
C14 C15 H15A 109.5
C14 C15 H15B 109.5
H15A C15 H15B 109.5
C14 C15 H15C 109.5
H15A C15 H15C 109.5
H15B C15 H15C 109.5
C14 C16 H16A 109.5
C14 C16 H16B 109.5
H16A C16 H16B 109.5
C14 C16 H16C 109.5
H16A C16 H16C 109.5
H16B C16 H16C 109.5
C14 C17 H17A 109.5
C14 C17 H17B 109.5
H17A C17 H17B 109.5
C14 C17 H17C 109.5
H17A C17 H17C 109.5
H17B C17 H17C 109.5
C19 C18 O4 112.5(3)
C19 C18 H18A 109.1
O4 C18 H18A 109.1
C19 C18 H18B 109.1
O4 C18 H18B 109.1
H18A C18 H18B 107.8
C18 C19 H19A 109.5
C18 C19 H19B 109.5
H19A C19 H19B 109.5
C18 C19 H19C 109.5
H19A C19 H19C 109.5
H19B C19 H19C 109.5
O5 C20 C21 109.8(3)
O5 C20 H20A 109.7
C21 C20 H20A 109.7
O5 C20 H20B 109.7
C21 C20 H20B 109.7
H20A C20 H20B 108.2
C20 C21 H21A 109.5
C20 C21 H21B 109.5
H21A C21 H21B 109.5
C20 C21 H21C 109.5
H21A C21 H21C 109.5
H21B C21 H21C 109.5
O1 N1 C9 106.05(11)
O1 N1 C14 108.61(12)
C9 N1 C14 115.61(13)
C1 O1 N1 113.43(12)
C8 O2 H2 109.5
C18 O4 P1 121.67(19)
C20 O5 P1 125.02(17)
O3 P1 O5 113.18(10)
O3 P1 O4 114.81(9)
O5 P1 O4 101.19(9)
O3 P1 C9 116.85(9)
O5 P1 C9 110.65(8)
O4 P1 C9 98.19(8)

loop_
_geom_bond_atom_site_label_1
_geom_bond_atom_site_label_2
_geom_bond_distance
C1 O1 1.448(2)
C1 C2 1.509(2)
C1 C8 1.529(3)
C1 H1 0.98
C2 C3 1.391(3)
C2 C7 1.392(3)
C3 C4 1.384(3)
C3 H3 0.93
C4 C5 1.376(5)
C4 H4 0.93
C5 C6 1.377(5)
C5 H5 0.93
C6 C7 1.378(4)
C6 H6 0.93
C7 H7 0.93
C8 O2 1.394(3)
C8 H8A 0.97
C8 H8B 0.97
C9 N1 1.487(2)
C9 C10 1.581(3)
C9 P1 1.8399(19)
C9 H9 0.98
C10 C11 1.515(4)
C10 C12 1.524(4)
C10 C13 1.526(3)
C11 H11A 0.96
C11 H11B 0.96
C11 H11C 0.96
C12 H12A 0.96
C12 H12B 0.96
C12 H12C 0.96
C13 H13A 0.96
C13 H13B 0.96
C13 H13C 0.96
C14 C17 1.508(3)
C14 N1 1.516(2)
C14 C16 1.522(3)
C14 C15 1.529(3)
C15 H15A 0.96
C15 H15B 0.96
C15 H15C 0.96
C16 H16A 0.96
C16 H16B 0.96
C16 H16C 0.96
C17 H17A 0.96
C17 H17B 0.96
C17 H17C 0.96
C18 C19 1.378(5)
C18 O4 1.443(3)
C18 H18A 0.97
C18 H18B 0.97
C19 H19A 0.96
C19 H19B 0.96
C19 H19C 0.96
C20 O5 1.447(3)
C20 C21 1.456(4)
C20 H20A 0.97
C20 H20B 0.97
C21 H21A 0.96
C21 H21B 0.96
C21 H21C 0.96
N1 O1 1.4650(16)
O2 H2 0.82
O3 P1 1.4666(16)
O4 P1 1.5734(15)
O5 P1 1.5639(16)
